data_1008093
loop_
_publ_author_name
'Bertaut, E F'
'Vincent, H'

_publ_section_title
;
Etude par diffraction neutronique de la forme ordonnee de l'
orthotitanate de manganese - structure cristalline et structure
magnetique
;
_journal_coden_ASTM SSCOA4
_journal_name_full 'Solid State Communications'
_journal_page_first 269
_journal_page_last 275
_journal_paper_doi 10.1016/0038-1098(68)90102-6
_journal_volume 6
_journal_year 1968
_chemical_formula_structural 'Mn2 Ti O4'
_chemical_formula_sum 'Mn2 O4 Ti'
_chemical_name_systematic 'Dimanganese titanium oxide'
_space_group_IT_number 95
_symmetry_cell_setting tetragonal
_symmetry_Int_Tables_number 95
_symmetry_space_group_name_Hall 'P 4cw 2c'
_symmetry_space_group_name_H-M 'P 43 2 2'
_cell_angle_alpha 90
_cell_angle_beta 90
_cell_angle_gamma 90
_cell_formula_units_Z 4
_cell_length_a 6.170(3)
_cell_length_b 6.170(3)
_cell_length_c 8.564(3)
_cell_volume 326.0
_refine_ls_R_factor_all 0.08
_cod_database_code 1008093

loop_
_symmetry_equiv_pos_as_xyz
x,y,z
-x,-y,1/2+z
-y,x,3/4+z
y,-x,1/4+z
-x,y,-z
x,-y,1/2-z
y,x,1/4-z
-y,-x,3/4-z

loop_
_atom_site_label
_atom_site_type_symbol
_atom_site_symmetry_multiplicity
_atom_site_Wyckoff_symbol
_atom_site_fract_x
_atom_site_fract_y
_atom_site_fract_z
_atom_site_occupancy
_atom_site_attached_hydrogens
_atom_site_calc_flag
O1 O2- 8 d 0.272(3) 0.011(2) 0.009(3) 1. 0 d
O2 O2- 8 d 0.292(3) 0.521(2) 0.015(3) 1. 0 d
Ti1 Ti4+ 4 b 0.5 0.247(8) 0. 1. 0 d
Mn1 Mn2+ 4 a 0. 0.242(8) 0. 1. 0 d
Mn2 Mn2+ 4 c 0.241(5) 0.241(5) 0.625 1. 0 d

loop_
_atom_type_symbol
_atom_type_oxidation_number
O2- -2.000
Ti4+ 4.000
Mn2+ 2.000
